data_9017899
loop_
_publ_author_name
'Le Fur, Y.'
'Coing-Boyat J'
'Bassi, G.'

_publ_section_title
;
 Structure des sulfates monohydrates, monocliniques, des metaux de transition,
 MSO4*H2O (M = Mn, Fe, Co, Ni et Zn)
;
_journal_name_full 'Comptes Rendus de l'Academie des Sciences Paris'
_journal_page_first 632
_journal_page_last 635
_journal_volume C262
_journal_year 1966
_chemical_compound_source Synthetic
_chemical_formula_sum 'Co H2 O5 S'
_chemical_name_mineral Cobaltkieserite
_space_group_IT_number 15
_space_group_name_Hall '-C 2yc'
_space_group_name_H-M_alt 'C 1 2/c 1'
_symmetry_space_group_name_H-M 'C 1 2/c 1'
_cell_angle_alpha 90
_cell_angle_beta 116.358
_cell_angle_gamma 90
_cell_formula_units_Z 4
_cell_length_a 6.963
_cell_length_b 7.580
_cell_length_c 7.470
_cell_volume 353.275
_database_code_amcsd 0021018
_exptl_crystal_density_diffrn 3.253
_cod_data_source_file inputs/fixed/split/14826.cif
_cod_data_source_block 14826
_cod_original_formula_sum 'Co S O5 H2'
_cod_database_code 9017899

loop_
_space_group_symop_operation_xyz
x,y,z
1/2+x,1/2+y,z
x,-y,1/2+z
1/2+x,1/2-y,1/2+z
-x,y,1/2-z
1/2-x,1/2+y,1/2-z
-x,-y,-z
1/2-x,1/2-y,-z

loop_
_atom_site_label
_atom_site_fract_x
_atom_site_fract_y
_atom_site_fract_z
_atom_site_U_iso_or_equiv
_atom_site_type_symbol
_atom_site_attached_hydrogens
Co 0.00000 0.50000 0.00000 0.00101 Co 0
S 0.00000 0.09400 0.25000 0.00393 S 0
O1 0.19100 -0.01700 0.34800 0.01482 O 0
O2 0.02400 0.20600 0.10300 0.01963 O 0
Wat 0.00000 0.61300 0.25000 0.01077 O 2

loop_
_cod_changelog_entry_id
_cod_changelog_entry_author
_cod_changelog_entry_date
_cod_changelog_entry_text
1
;cod-tools version 3.8.0
Id: cif_guess_AMCSD_atom_types 9574 2023-05-10 09:00:05Z saulius
;
2023-05-10T18:58:52+03:00
;Derived atom types and hydrogen counts
from atom names that follow the AMCSD naming convention
(Wat == water, O-H == hydroxyl).
;

loop_
_cod_related_entry_id
_cod_related_entry_database
_cod_related_entry_code
1 AMCSD 0021018
